data_4034711
loop_
_publ_author_name
'Li, Jian'
'Liu, Junjie'
'Yin, Jiangliang'
'Zhang, Yuming'
'Han, Weiguo'
'Lan, Jingbo'
'Wu, Di'
'Bin, Zhengyang'
'You, Jingsong'

_publ_section_title
;
 Double ortho-C-H Activation/Annulation of Benzamides with Aryl Alkynes: A
 Route to Double-Helical Polycyclic Heteroaromatics.
;
_journal_name_full 'The Journal of organic chemistry'
_journal_paper_doi 10.1021/acs.joc.9b02339
_journal_year 2019
_chemical_formula_moiety 'C36 H25 N O'
_chemical_formula_sum 'C36 H25 N O'
_chemical_formula_weight 487.57
_space_group_crystal_system triclinic
_space_group_IT_number 2
_space_group_name_Hall '-P 1'
_space_group_name_H-M_alt 'P -1'
_atom_sites_solution_hydrogens geom
_atom_sites_solution_primary direct
_audit_creation_date 2019-05-15
_audit_creation_method
;
Olex2 1.2
(compiled 2018.05.29 svn.r3508 for OlexSys, GUI svn.r5506)
;
_cell_angle_alpha 79.071(7)
_cell_angle_beta 79.762(7)
_cell_angle_gamma 88.940(7)
_cell_formula_units_Z 2
_cell_length_a 9.7838(9)
_cell_length_b 10.6982(9)
_cell_length_c 12.8472(10)
_cell_measurement_reflns_used 2656
_cell_measurement_temperature 297.6(5)
_cell_measurement_theta_max 70.5010
_cell_measurement_theta_min 4.5880
_cell_volume 1299.1(2)
_computing_cell_refinement
;
CrysAlisPro, Agilent Technologies,
Version 1.171.37.35 (release 13-08-2014 CrysAlis171 .NET)
(compiled Aug 13 2014,18:06:01)
;
_computing_data_collection
;
CrysAlisPro, Agilent Technologies,
Version 1.171.37.35 (release 13-08-2014 CrysAlis171 .NET)
(compiled Aug 13 2014,18:06:01)
;
_computing_data_reduction
;
CrysAlisPro, Agilent Technologies,
Version 1.171.37.35 (release 13-08-2014 CrysAlis171 .NET)
(compiled Aug 13 2014,18:06:01)
;
_computing_molecular_graphics 'Olex2 (Dolomanov et al., 2009)'
_computing_publication_material 'Olex2 (Dolomanov et al., 2009)'
_computing_structure_refinement 'ShelXL (Sheldrick, 2015)'
_computing_structure_solution 'ShelXT (Sheldrick, 2015)'
_diffrn_ambient_environment air
_diffrn_ambient_temperature 297.6(5)
_diffrn_detector 'CCD plate'
_diffrn_detector_area_resol_mean 15.9595
_diffrn_detector_type EosS2
_diffrn_measured_fraction_theta_full 0.999
_diffrn_measured_fraction_theta_max 0.981
_diffrn_measurement_details
;
#__ type_ start__ end____ width___ exp.time_
  1 omega  -33.00   55.00   1.0000    2.8600
omega____ theta____ kappa____ phi______ frames
    -       36.2921  -38.0000   90.0000 88

#__ type_ start__ end____ width___ exp.time_
  2 omega   17.00  105.00   1.0000    2.8600
omega____ theta____ kappa____ phi______ frames
    -       36.2921   38.0000   30.0000 88

#__ type_ start__ end____ width___ exp.time_
  3 omega   23.00   90.00   1.0000    2.8600
omega____ theta____ kappa____ phi______ frames
    -       36.2921 -125.0000 -180.0000 67

#__ type_ start__ end____ width___ exp.time_
  4 omega    1.00   75.00   1.0000    2.8600
omega____ theta____ kappa____ phi______ frames
    -       36.2921  -99.0000    0.0000 74

#__ type_ start__ end____ width___ exp.time_
  5 omega  -31.00   63.00   1.0000    2.8600
omega____ theta____ kappa____ phi______ frames
    -       36.2921  -77.0000   60.0000 94

#__ type_ start__ end____ width___ exp.time_
  6 omega   20.00  104.00   1.0000    2.8600
omega____ theta____ kappa____ phi______ frames
    -       36.2921   57.0000    0.0000 84

#__ type_ start__ end____ width___ exp.time_
  7 omega   20.00  104.00   1.0000    2.8600
omega____ theta____ kappa____ phi______ frames
    -       36.2921   57.0000  -90.0000 84

#__ type_ start__ end____ width___ exp.time_
  8 omega   20.00  104.00   1.0000    2.8600
omega____ theta____ kappa____ phi______ frames
    -       36.2921   57.0000 -120.0000 84

#__ type_ start__ end____ width___ exp.time_
  9 omega   10.00  104.00   1.0000    2.8600
omega____ theta____ kappa____ phi______ frames
    -       36.2921   77.0000  -90.0000 94

#__ type_ start__ end____ width___ exp.time_
 10 omega   38.00   91.00   1.0000   11.4200
omega____ theta____ kappa____ phi______ frames
    -      108.0000  -30.0000 -120.0000 53

#__ type_ start__ end____ width___ exp.time_
 11 omega   90.00  175.00   1.0000   11.4200
omega____ theta____ kappa____ phi______ frames
    -      108.0000   61.0000  -30.0000 85

#__ type_ start__ end____ width___ exp.time_
 12 omega   90.00  175.00   1.0000   11.4200
omega____ theta____ kappa____ phi______ frames
    -      108.0000   61.0000 -180.0000 85

#__ type_ start__ end____ width___ exp.time_
 13 omega   40.00  135.00   1.0000   11.4200
omega____ theta____ kappa____ phi______ frames
    -      108.0000  -77.0000  150.0000 95

#__ type_ start__ end____ width___ exp.time_
 14 omega   57.00  150.00   1.0000   11.4200
omega____ theta____ kappa____ phi______ frames
    -      108.0000  178.0000 -120.0000 93

#__ type_ start__ end____ width___ exp.time_
 15 omega   90.00  175.00   1.0000   11.4200
omega____ theta____ kappa____ phi______ frames
    -      108.0000   61.0000   60.0000 85

#__ type_ start__ end____ width___ exp.time_
 16 omega   38.00   91.00   1.0000   11.4200
omega____ theta____ kappa____ phi______ frames
    -      108.0000  -30.0000   30.0000 53

#__ type_ start__ end____ width___ exp.time_
 17 omega   39.00  109.00   1.0000   11.4200
omega____ theta____ kappa____ phi______ frames
    -      108.0000  -94.0000  -30.0000 70

#__ type_ start__ end____ width___ exp.time_
 18 omega   41.00  126.00   1.0000   11.4200
omega____ theta____ kappa____ phi______ frames
    -      108.0000  -61.0000   30.0000 85

#__ type_ start__ end____ width___ exp.time_
 19 omega   87.00  178.00   1.0000   11.4200
omega____ theta____ kappa____ phi______ frames
    -      108.0000   30.0000  -90.0000 91

#__ type_ start__ end____ width___ exp.time_
 20 omega   38.00  116.00   1.0000   11.4200
omega____ theta____ kappa____ phi______ frames
    -      108.0000 -111.0000   60.0000 78

#__ type_ start__ end____ width___ exp.time_
 21 omega   39.00  109.00   1.0000   11.4200
omega____ theta____ kappa____ phi______ frames
    -      108.0000  -94.0000  -60.0000 70

#__ type_ start__ end____ width___ exp.time_
 22 omega   40.00   98.00   1.0000   11.4200
omega____ theta____ kappa____ phi______ frames
    -      108.0000  -45.0000  -60.0000 58

#__ type_ start__ end____ width___ exp.time_
 23 omega   38.00   91.00   1.0000   11.4200
omega____ theta____ kappa____ phi______ frames
    -      108.0000  -30.0000  150.0000 53

#__ type_ start__ end____ width___ exp.time_
 24 omega   38.00  116.00   1.0000   11.4200
omega____ theta____ kappa____ phi______ frames
    -      108.0000 -111.0000 -120.0000 78

#__ type_ start__ end____ width___ exp.time_
 25 omega  -31.00   53.00   1.0000    2.8600
omega____ theta____ kappa____ phi______ frames
    -       36.2921  -57.0000 -150.0000 84

#__ type_ start__ end____ width___ exp.time_
 26 omega   20.00  104.00   1.0000    2.8600
omega____ theta____ kappa____ phi______ frames
    -       36.2921   57.0000 -180.0000 84

#__ type_ start__ end____ width___ exp.time_
 27 omega   10.00  104.00   1.0000    2.8600
omega____ theta____ kappa____ phi______ frames
    -       36.2921   77.0000   60.0000 94

#__ type_ start__ end____ width___ exp.time_
 28 omega  -33.00   55.00   1.0000    2.8600
omega____ theta____ kappa____ phi______ frames
    -       36.2921  -38.0000  -90.0000 88

#__ type_ start__ end____ width___ exp.time_
 29 omega   10.00  104.00   1.0000    2.8600
omega____ theta____ kappa____ phi______ frames
    -       36.2921   77.0000    0.0000 94

#__ type_ start__ end____ width___ exp.time_
 30 omega   20.00  104.00   1.0000    2.8600
omega____ theta____ kappa____ phi______ frames
    -       36.2921   57.0000  120.0000 84
;
_diffrn_measurement_device 'four-circle diffractometer'
_diffrn_measurement_device_type 'New Gemini, Dual, Cu at zero, EosS2'
_diffrn_measurement_method '\w scans'
_diffrn_orient_matrix_UB_11 0.1270676000
_diffrn_orient_matrix_UB_12 0.0791476000
_diffrn_orient_matrix_UB_13 0.0065969000
_diffrn_orient_matrix_UB_21 -0.0198747000
_diffrn_orient_matrix_UB_22 0.0918287000
_diffrn_orient_matrix_UB_23 -0.1039227000
_diffrn_orient_matrix_UB_31 -0.0952238000
_diffrn_orient_matrix_UB_32 0.0825731000
_diffrn_orient_matrix_UB_33 0.0675073000
_diffrn_radiation_monochromator graphite
_diffrn_radiation_probe x-ray
_diffrn_radiation_type CuK\a
_diffrn_radiation_wavelength 1.54184
_diffrn_reflns_av_R_equivalents 0.0367
_diffrn_reflns_av_unetI/netI 0.0335
_diffrn_reflns_Laue_measured_fraction_full 0.999
_diffrn_reflns_Laue_measured_fraction_max 0.981
_diffrn_reflns_limit_h_max 12
_diffrn_reflns_limit_h_min -11
_diffrn_reflns_limit_k_max 13
_diffrn_reflns_limit_k_min -13
_diffrn_reflns_limit_l_max 15
_diffrn_reflns_limit_l_min -15
_diffrn_reflns_number 14341
_diffrn_reflns_point_group_measured_fraction_full 0.999
_diffrn_reflns_point_group_measured_fraction_max 0.981
_diffrn_reflns_theta_full 67.684
_diffrn_reflns_theta_max 72.625
_diffrn_reflns_theta_min 4.209
_diffrn_source 'Enhance (Cu) X-ray Source'
_exptl_absorpt_coefficient_mu 0.574
_exptl_absorpt_correction_T_max 1.00000
_exptl_absorpt_correction_T_min 0.43500
_exptl_absorpt_correction_type multi-scan
_exptl_absorpt_process_details
;
CrysAlisPro, Agilent Technologies,
Version 1.171.37.35 (release 13-08-2014 CrysAlis171 .NET)
(compiled Aug 13 2014,18:06:01)
Empirical absorption correction using spherical harmonics,
 implemented in SCALE3 ABSPACK scaling algorithm.
;
_exptl_crystal_colour 'clear yellowish yellow'
_exptl_crystal_colour_lustre clear
_exptl_crystal_colour_modifier yellowish
_exptl_crystal_colour_primary yellow
_exptl_crystal_density_diffrn 1.246
_exptl_crystal_description plate
_exptl_crystal_F_000 512
_exptl_crystal_size_max 0.4
_exptl_crystal_size_mid 0.4
_exptl_crystal_size_min 0.1
_refine_diff_density_max 0.140
_refine_diff_density_min -0.220
_refine_diff_density_rms 0.046
_refine_ls_extinction_method none
_refine_ls_goodness_of_fit_ref 1.051
_refine_ls_hydrogen_treatment constr
_refine_ls_matrix_type full
_refine_ls_number_parameters 363
_refine_ls_number_reflns 5060
_refine_ls_number_restraints 0
_refine_ls_restrained_S_all 1.051
_refine_ls_R_factor_all 0.1110
_refine_ls_R_factor_gt 0.0796
_refine_ls_shift/su_max 0.001
_refine_ls_shift/su_mean 0.000
_refine_ls_structure_factor_coef Fsqd
_refine_ls_weighting_details 'w=1/[\s^2^(Fo^2^)+(0.0878P)^2^+0.4231P] where P=(Fo^2^+2Fc^2^)/3'
_refine_ls_weighting_scheme calc
_refine_ls_wR_factor_gt 0.2072
_refine_ls_wR_factor_ref 0.2315
_reflns_Friedel_coverage 0.000
_reflns_number_gt 3207
_reflns_number_total 5060
_reflns_threshold_expression 'I > 2\s(I)'
_cod_data_source_file jo9b02339_si_003.cif
_cod_data_source_block lj-8-1
_cod_database_code 4034711
_shelx_shelxl_version_number 2014/7
_shelx_space_group_comment
;
The symmetry employed for this shelxl refinement is uniquely defined
by the following loop, which should always be used as a source of
symmetry information in preference to the above space-group names.
They are only intended as comments.
;
_reflns_odcompleteness_completeness 99.96
_reflns_odcompleteness_iscentric 1
_reflns_odcompleteness_theta 66.97
_olex2_refinement_description
;
1. Fixed Uiso
 At 1.2 times of:
  All C(H) groups
 At 1.5 times of:
  All C(H,H,H) groups
2. Uiso/Uaniso restraints and constraints
Uanis(O1) = Uanis(O1A)
Uanis(N2) = Uanis(N2A)
3. Others
 Sof(H20)=Sof(C37)=Sof(H37A)=Sof(H37B)=Sof(H37C)=1-FVAR(1)
 Sof(H22)=Sof(C36)=Sof(H36A)=Sof(H36B)=Sof(H36C)=FVAR(1)
 Sof(O1A)=1-FVAR(2)
 Sof(O1)=FVAR(2)
 Sof(N2A)=1-FVAR(3)
 Sof(N2)=FVAR(3)
4.a Aromatic/amide H refined with riding coordinates:
 C15(H15), C19(H19), C1(H1), C28(H28), C17(H17), C18(H18), C16(H16), C24(H24),
 C34(H34), C20(H20), C27(H27), C25(H25), C26(H26), C2(H2), C5(H5), C22(H22),
 C3(H3), C30(H30), C21(H21), C31(H31), C4(H4), C32(H32), C33(H33)
4.b Idealised Me refined as rotating group:
 C36(H36A,H36B,H36C), C37(H37A,H37B,H37C)
;
_olex2_submission_special_instructions 'No special instructions were received'

loop_
_space_group_symop_operation_xyz
'x, y, z'
'-x, -y, -z'

loop_
_atom_site_label
_atom_site_type_symbol
_atom_site_fract_x
_atom_site_fract_y
_atom_site_fract_z
_atom_site_U_iso_or_equiv
_atom_site_adp_type
_atom_site_occupancy
_atom_site_site_symmetry_order
_atom_site_calc_flag
_atom_site_refinement_flags_posn
_atom_site_refinement_flags_occupancy
_atom_site_disorder_assembly
_atom_site_disorder_group
C35 C 0.5715(3) 0.7503(3) 0.5001(2) 0.0658(7) Uani 1 1 d . . . .
C10 C 0.7136(3) 0.7483(3) 0.5026(2) 0.0705(7) Uani 1 1 d . . . .
C7 C 0.5975(3) 0.9220(3) 0.3561(2) 0.0721(8) Uani 1 1 d . . . .
C13 C 0.5256(3) 0.5770(3) 0.6436(2) 0.0773(8) Uani 1 1 d . . . .
C8 C 0.7360(3) 0.9323(3) 0.3549(3) 0.0760(8) Uani 1 1 d . . . .
C6 C 0.5157(3) 1.0022(3) 0.2827(2) 0.0751(8) Uani 1 1 d . . . .
C14 C 0.8191(3) 1.0367(3) 0.2758(2) 0.0765(8) Uani 1 1 d . . . .
C11 C 0.7636(3) 0.6506(3) 0.5775(3) 0.0809(9) Uani 1 1 d . . . .
C15 C 0.7990(3) 1.1624(4) 0.2868(3) 0.0866(9) Uani 1 1 d . . . .
H15 H 0.7353 1.1817 0.3442 0.104 Uiso 1 1 calc R . . .
C9 C 0.8008(3) 0.8424(3) 0.4308(3) 0.0781(9) Uani 1 1 d . . . .
C29 C 0.4081(4) 0.4997(3) 0.7136(2) 0.0831(9) Uani 1 1 d . . . .
C19 C 0.9152(3) 1.0115(4) 0.1899(3) 0.0843(9) Uani 1 1 d . . . .
H19 H 0.9303 0.9278 0.1810 0.101 Uiso 1 1 calc R . . .
C23 C 0.7058(3) 0.4566(3) 0.7308(3) 0.0809(9) Uani 1 1 d . . . .
C12 C 0.6623(4) 0.5629(3) 0.6499(3) 0.0805(9) Uani 1 1 d . . . .
C1 C 0.3887(4) 1.0450(3) 0.3235(3) 0.0861(9) Uani 1 1 d . . . .
H1 H 0.3561 1.0240 0.3972 0.103 Uiso 1 1 calc R . . .
C28 C 0.6948(4) 0.3326(4) 0.7204(3) 0.0900(10) Uani 1 1 d . . . .
H28 H 0.6645 0.3136 0.6604 0.108 Uiso 1 1 calc R . . .
C17 C 0.9683(4) 1.2324(4) 0.1290(3) 0.0949(10) Uani 1 1 d . . . .
H17 H 1.0190 1.2979 0.0803 0.114 Uiso 1 1 calc R . . .
C18 C 0.9886(4) 1.1090(4) 0.1172(3) 0.0948(11) Uani 1 1 d . . . .
H18 H 1.0526 1.0905 0.0596 0.114 Uiso 1 1 calc R . . .
C16 C 0.8730(4) 1.2589(4) 0.2131(3) 0.0949(10) Uani 1 1 d . . . .
H16 H 0.8577 1.3430 0.2207 0.114 Uiso 1 1 calc R . . .
C24 C 0.7529(4) 0.4817(4) 0.8200(3) 0.1004(12) Uani 1 1 d . . . .
H24 H 0.7615 0.5655 0.8283 0.120 Uiso 1 1 calc R . . .
C34 C 0.3070(4) 0.4573(4) 0.6678(3) 0.1033(13) Uani 1 1 d . . . .
H34 H 0.3127 0.4776 0.5935 0.124 Uiso 1 1 calc R . . .
C20 C 0.9426(4) 0.8401(4) 0.4400(4) 0.1064(13) Uani 1 1 d . . . .
H20 H 1.0029 0.9047 0.3996 0.128 Uiso 0.484(7) 1 calc R P A 2
C27 C 0.7283(4) 0.2354(4) 0.7985(4) 0.1029(12) Uani 1 1 d . . . .
H27 H 0.7191 0.1514 0.7910 0.124 Uiso 1 1 calc R . . .
C25 C 0.7873(5) 0.3837(4) 0.8968(3) 0.1082(13) Uani 1 1 d . . . .
H25 H 0.8195 0.4019 0.9563 0.130 Uiso 1 1 calc R . . .
C26 C 0.7746(4) 0.2604(4) 0.8865(4) 0.1051(12) Uani 1 1 d . . . .
H26 H 0.7971 0.1943 0.9387 0.126 Uiso 1 1 calc R . . .
C2 C 0.3072(5) 1.1184(4) 0.2590(4) 0.1080(13) Uani 1 1 d . . . .
H2 H 0.2216 1.1473 0.2889 0.130 Uiso 1 1 calc R . . .
C5 C 0.5612(4) 1.0311(5) 0.1720(3) 0.1122(14) Uani 1 1 d . . . .
H5 H 0.6459 1.0012 0.1415 0.135 Uiso 1 1 calc R . . .
C22 C 0.9067(4) 0.6474(4) 0.5750(4) 0.1120(14) Uani 1 1 d . . . .
H22 H 0.9452 0.5812 0.6180 0.134 Uiso 0.516(7) 1 calc R P A 1
C3 C 0.3542(6) 1.1482(4) 0.1502(4) 0.1212(16) Uani 1 1 d . . . .
H3 H 0.3009 1.1979 0.1056 0.145 Uiso 1 1 calc R . . .
C30 C 0.3965(5) 0.4717(5) 0.8249(3) 0.1131(14) Uani 1 1 d . . . .
H30 H 0.4632 0.5011 0.8582 0.136 Uiso 1 1 calc R . . .
C21 C 0.9906(4) 0.7424(5) 0.5088(4) 0.1211(17) Uani 1 1 d . . . .
H21 H 1.0852 0.7402 0.5108 0.145 Uiso 1 1 calc R . . .
C31 C 0.2831(7) 0.3986(6) 0.8858(4) 0.134(2) Uani 1 1 d . . . .
H31 H 0.2744 0.3795 0.9604 0.161 Uiso 1 1 calc R . . .
C4 C 0.4797(6) 1.1045(5) 0.1076(4) 0.1303(18) Uani 1 1 d . . . .
H4 H 0.5109 1.1246 0.0337 0.156 Uiso 1 1 calc R . . .
C32 C 0.1854(7) 0.3550(5) 0.8382(5) 0.143(2) Uani 1 1 d . . . .
H32 H 0.1116 0.3049 0.8802 0.172 Uiso 1 1 calc R . . .
C33 C 0.1945(5) 0.3835(4) 0.7309(4) 0.1349(19) Uani 1 1 d . . . .
H33 H 0.1265 0.3546 0.6986 0.162 Uiso 1 1 calc R . . .
O1 O 0.5156(8) 0.8367(12) 0.4277(8) 0.064(2) Uani 0.538(13) 1 d . P B 1
N2 N 0.4765(14) 0.6767(14) 0.5674(14) 0.090(4) Uani 0.560(19) 1 d . P B 1
C36 C 1.0525(6) 0.9291(7) 0.3983(6) 0.090(2) Uani 0.516(7) 1 d . P A 1
H36A H 1.0814 0.9300 0.3227 0.135 Uiso 0.516(7) 1 calc GR P A 1
H36B H 1.1291 0.9055 0.4349 0.135 Uiso 0.516(7) 1 calc GR P A 1
H36C H 1.0217 1.0122 0.4088 0.135 Uiso 0.516(7) 1 calc GR P A 1
C37 C 1.0013(9) 0.5550(8) 0.6114(7) 0.108(3) Uani 0.484(7) 1 d . P A 2
H37A H 1.0076 0.5578 0.6846 0.162 Uiso 0.484(7) 1 calc GR P A 2
H37B H 1.0912 0.5724 0.5669 0.162 Uiso 0.484(7) 1 calc GR P A 2
H37C H 0.9695 0.4720 0.6074 0.162 Uiso 0.484(7) 1 calc GR P A 2
O1A O 0.4806(9) 0.6608(13) 0.5684(10) 0.064(2) Uani 0.462(13) 1 d . P B 2
N2A N 0.508(2) 0.829(2) 0.4336(17) 0.090(4) Uani 0.440(19) 1 d . P B 2

loop_
_atom_site_aniso_label
_atom_site_aniso_U_11
_atom_site_aniso_U_22
_atom_site_aniso_U_33
_atom_site_aniso_U_23
_atom_site_aniso_U_13
_atom_site_aniso_U_12
C35 0.0629(16) 0.0817(19) 0.0537(15) -0.0179(14) -0.0072(13) -0.0019(14)
C10 0.0583(15) 0.091(2) 0.0691(17) -0.0324(16) -0.0124(13) 0.0034(14)
C7 0.0595(15) 0.093(2) 0.0658(17) -0.0262(16) -0.0036(13) -0.0036(14)
C13 0.0763(19) 0.097(2) 0.0659(18) -0.0301(17) -0.0172(15) 0.0090(16)
C8 0.0590(16) 0.097(2) 0.0758(19) -0.0340(17) -0.0014(14) -0.0080(15)
C6 0.0748(18) 0.085(2) 0.0653(17) -0.0141(15) -0.0112(14) -0.0141(15)
C14 0.0588(16) 0.099(2) 0.0741(18) -0.0266(17) -0.0061(13) -0.0077(15)
C11 0.0763(19) 0.094(2) 0.087(2) -0.0395(19) -0.0323(17) 0.0118(17)
C15 0.0714(19) 0.105(3) 0.089(2) -0.037(2) -0.0076(16) -0.0062(17)
C9 0.0591(16) 0.097(2) 0.086(2) -0.0421(18) -0.0075(14) 0.0003(15)
C29 0.097(2) 0.083(2) 0.0628(18) -0.0140(16) 0.0026(16) 0.0079(17)
C19 0.0703(18) 0.104(2) 0.077(2) -0.0269(18) 0.0007(15) -0.0052(17)
C23 0.082(2) 0.093(2) 0.0746(19) -0.0257(17) -0.0220(16) 0.0093(17)
C12 0.085(2) 0.093(2) 0.0738(19) -0.0328(17) -0.0240(16) 0.0103(17)
C1 0.088(2) 0.093(2) 0.084(2) -0.0285(18) -0.0206(17) 0.0088(18)
C28 0.080(2) 0.100(3) 0.099(3) -0.039(2) -0.0195(18) 0.0120(18)
C17 0.086(2) 0.103(3) 0.091(2) -0.008(2) -0.0144(19) -0.014(2)
C18 0.075(2) 0.133(3) 0.074(2) -0.022(2) -0.0013(16) -0.010(2)
C16 0.088(2) 0.091(2) 0.110(3) -0.024(2) -0.021(2) -0.0061(19)
C24 0.124(3) 0.098(3) 0.091(2) -0.026(2) -0.046(2) 0.015(2)
C34 0.115(3) 0.110(3) 0.081(2) -0.040(2) 0.018(2) -0.033(2)
C20 0.0560(18) 0.119(3) 0.154(4) -0.062(3) -0.004(2) -0.0095(19)
C27 0.095(3) 0.088(3) 0.129(3) -0.027(2) -0.022(2) 0.009(2)
C25 0.124(3) 0.119(3) 0.091(3) -0.025(2) -0.040(2) 0.016(3)
C26 0.098(3) 0.106(3) 0.108(3) -0.006(2) -0.025(2) 0.014(2)
C2 0.118(3) 0.104(3) 0.115(3) -0.036(3) -0.044(3) 0.029(2)
C5 0.081(2) 0.176(4) 0.074(2) -0.011(2) -0.0083(18) -0.020(2)
C22 0.085(2) 0.112(3) 0.164(4) -0.054(3) -0.064(3) 0.022(2)
C3 0.141(4) 0.102(3) 0.123(4) 0.005(3) -0.059(3) -0.020(3)
C30 0.118(3) 0.145(4) 0.072(2) -0.019(2) -0.009(2) 0.027(3)
C21 0.064(2) 0.130(4) 0.194(5) -0.072(4) -0.046(3) 0.016(2)
C31 0.162(5) 0.137(4) 0.072(3) 0.013(3) 0.027(3) 0.038(4)
C4 0.119(4) 0.177(5) 0.082(3) 0.020(3) -0.027(3) -0.051(3)
C32 0.184(6) 0.099(3) 0.118(4) -0.024(3) 0.057(4) -0.025(3)
C33 0.151(4) 0.128(4) 0.115(3) -0.055(3) 0.045(3) -0.055(3)
O1 0.037(2) 0.093(4) 0.058(4) -0.005(3) -0.009(2) -0.005(2)
N2 0.103(7) 0.095(6) 0.075(6) -0.029(5) -0.007(5) 0.007(5)
C36 0.067(4) 0.102(5) 0.090(5) -0.001(4) 0.001(3) -0.019(3)
C37 0.098(6) 0.116(6) 0.118(7) -0.014(5) -0.052(5) 0.022(5)
O1A 0.037(2) 0.093(4) 0.058(4) -0.005(3) -0.009(2) -0.005(2)
N2A 0.103(7) 0.095(6) 0.075(6) -0.029(5) -0.007(5) 0.007(5)

loop_
_atom_type_symbol
_atom_type_description
_atom_type_scat_dispersion_real
_atom_type_scat_dispersion_imag
_atom_type_scat_source
C C 0.0181 0.0091 'International Tables Vol C Tables 4.2.6.8 and 6.1.1.4'
H H 0.0000 0.0000 'International Tables Vol C Tables 4.2.6.8 and 6.1.1.4'
N N 0.0311 0.0180 'International Tables Vol C Tables 4.2.6.8 and 6.1.1.4'
O O 0.0492 0.0322 'International Tables Vol C Tables 4.2.6.8 and 6.1.1.4'

loop_
_geom_angle_atom_site_label_1
_geom_angle_atom_site_label_2
_geom_angle_atom_site_label_3
_geom_angle
O1 C35 C10 122.0(4)
N2 C35 C10 125.7(7)
N2 C35 O1 112.1(8)
O1A C35 C10 121.5(5)
N2A C35 C10 126.7(10)
N2A C35 O1A 111.7(10)
C35 C10 C11 118.1(3)
C35 C10 C9 118.7(3)
C9 C10 C11 123.2(3)
C8 C7 C6 126.6(3)
C8 C7 N2A 123.2(9)
O1 C7 C8 122.8(5)
O1 C7 C6 110.6(5)
N2A C7 C6 110.2(9)
C12 C13 C29 126.5(3)
C12 C13 N2 122.5(7)
N2 C13 C29 111.0(6)
O1A C13 C29 110.5(5)
O1A C13 C12 123.0(5)
C7 C8 C14 119.3(3)
C7 C8 C9 119.4(3)
C9 C8 C14 121.3(3)
C1 C6 C7 119.7(3)
C1 C6 C5 118.2(3)
C5 C6 C7 122.1(3)
C15 C14 C8 120.1(3)
C19 C14 C8 121.7(3)
C19 C14 C15 118.2(3)
C10 C11 C12 117.7(3)
C22 C11 C10 116.9(4)
C22 C11 C12 125.4(4)
C16 C15 C14 120.4(3)
C10 C9 C8 117.0(3)
C10 C9 C20 116.5(4)
C20 C9 C8 126.5(4)
C34 C29 C13 119.2(3)
C34 C29 C30 119.0(4)
C30 C29 C13 121.9(4)
C18 C19 C14 120.7(4)
C28 C23 C12 120.9(3)
C28 C23 C24 118.5(3)
C24 C23 C12 120.6(3)
C13 C12 C11 119.3(3)
C13 C12 C23 119.5(3)
C11 C12 C23 121.2(3)
C6 C1 C2 122.3(4)
C23 C28 C27 120.2(4)
C18 C17 C16 119.4(4)
C17 C18 C19 120.5(3)
C17 C16 C15 120.7(4)
C25 C24 C23 120.6(4)
C29 C34 C33 121.1(4)
C21 C20 C9 119.6(4)
C21 C20 C36 107.7(4)
C36 C20 C9 132.4(5)
C26 C27 C28 121.2(4)
C26 C25 C24 120.6(4)
C25 C26 C27 118.9(4)
C3 C2 C1 119.0(4)
C4 C5 C6 119.5(4)
C11 C22 C37 135.4(6)
C21 C22 C11 119.8(4)
C21 C22 C37 103.8(5)
C4 C3 C2 119.7(4)
C29 C30 C31 118.8(5)
C20 C21 C22 123.5(4)
C32 C31 C30 121.1(5)
C3 C4 C5 121.4(4)
C33 C32 C31 120.4(5)
C32 C33 C34 119.6(5)
C7 O1 C35 119.8(6)
C35 N2 C13 116.5(10)
C13 O1A C35 120.0(6)
C35 N2A C7 114.9(14)

loop_
_geom_bond_atom_site_label_1
_geom_bond_atom_site_label_2
_geom_bond_distance
C35 C10 1.396(4)
C35 O1 1.361(12)
C35 N2 1.310(16)
C35 O1A 1.383(13)
C35 N2A 1.31(2)
C10 C11 1.423(4)
C10 C9 1.412(4)
C7 C8 1.359(4)
C7 C6 1.484(4)
C7 O1 1.330(11)
C7 N2A 1.45(2)
C13 C29 1.483(5)
C13 C12 1.358(4)
C13 N2 1.441(16)
C13 O1A 1.318(13)
C8 C14 1.500(4)
C8 C9 1.455(5)
C6 C1 1.366(5)
C6 C5 1.389(5)
C14 C15 1.385(5)
C14 C19 1.382(4)
C11 C12 1.450(5)
C11 C22 1.395(5)
C15 C16 1.378(5)
C9 C20 1.412(5)
C29 C34 1.362(5)
C29 C30 1.388(5)
C19 C18 1.377(5)
C23 C12 1.499(5)
C23 C28 1.366(5)
C23 C24 1.381(5)
C1 C2 1.380(5)
C28 C27 1.380(5)
C17 C18 1.365(5)
C17 C16 1.366(5)
C24 C25 1.378(5)
C34 C33 1.402(5)
C20 C21 1.369(6)
C20 C36 1.410(7)
C27 C26 1.362(6)
C25 C26 1.360(6)
C2 C3 1.369(6)
C5 C4 1.378(6)
C22 C21 1.373(6)
C22 C37 1.414(8)
C3 C4 1.364(7)
C30 C31 1.395(7)
C31 C32 1.357(8)
C32 C33 1.341(7)
